data_7210447
loop_
_publ_author_name
'Patra, Ranjan'
'Titi, Hatem M.'
'Goldberg, Israel'

_publ_section_title
;
 1D, 2D and 3D coordination polymers of
 5,5&#x2032;-methylenebis(oxy)dinicotinic acid with Co(ii), Mn(ii), Cu(ii)
 and Cd(ii) ions
;
_journal_issue 36
_journal_name_full CrystEngComm
_journal_page_first 7257
_journal_paper_doi 10.1039/c3ce41169a
_journal_volume 15
_journal_year 2013
_chemical_formula_moiety 'C26 H18 Cd2 N4 O13, C4 H9 N O, H2 O, 0.5(O)'
_chemical_formula_sum 'C30 H29 Cd2 N5 O15.5'
_chemical_formula_weight 932.38
_chemical_name_systematic
; 
 ? 
;
_space_group_IT_number 14
_symmetry_cell_setting monoclinic
_symmetry_space_group_name_Hall '-P 2yn'
_symmetry_space_group_name_H-M 'P 1 21/n 1'
_atom_sites_solution_hydrogens geom
_atom_sites_solution_primary direct
_atom_sites_solution_secondary difmap
_audit_creation_method SHELXL-97
_cell_angle_alpha 90.00
_cell_angle_beta 115.904(2)
_cell_angle_gamma 90.00
_cell_formula_units_Z 4
_cell_length_a 14.2941(4)
_cell_length_b 16.7256(5)
_cell_length_c 15.4016(4)
_cell_measurement_reflns_used 5925
_cell_measurement_temperature 110(2)
_cell_measurement_theta_max 28.37
_cell_measurement_theta_min 1.62
_cell_volume 3312.22(17)
_computing_cell_refinement 'Saint, Bruker-AXS'
_computing_data_collection 'Apex2, Bruker-AXS'
_computing_data_reduction 'Saint, Bruker-AXS'
_computing_structure_refinement 'SHELXL-97 (Sheldrick, 2008)'
_computing_structure_solution 'SHELXTL-2012 (Sheldrick, 2008)'
_diffrn_ambient_temperature 110(2)
_diffrn_detector_area_resol_mean 1.75
_diffrn_measured_fraction_theta_full 0.994
_diffrn_measured_fraction_theta_max 0.994
_diffrn_measurement_device_type 'ApexDuo, Bruker-AXS'
_diffrn_measurement_method '0.5 \f and \w scans'
_diffrn_radiation_monochromator graphite
_diffrn_radiation_source 'fine-focus sealed tube'
_diffrn_radiation_type MoK\a
_diffrn_radiation_wavelength 0.71073
_diffrn_reflns_av_R_equivalents 0.0495
_diffrn_reflns_av_sigmaI/netI 0.0573
_diffrn_reflns_limit_h_max 19
_diffrn_reflns_limit_h_min -19
_diffrn_reflns_limit_k_max 21
_diffrn_reflns_limit_k_min -22
_diffrn_reflns_limit_l_max 20
_diffrn_reflns_limit_l_min -20
_diffrn_reflns_number 31360
_diffrn_reflns_theta_full 28.37
_diffrn_reflns_theta_max 28.37
_diffrn_reflns_theta_min 1.62
_diffrn_standards_number 0
_exptl_absorpt_coefficient_mu 1.368
_exptl_absorpt_correction_T_max 0.8754
_exptl_absorpt_correction_T_min 0.7261
_exptl_absorpt_correction_type multi-scan
_exptl_absorpt_process_details 'Apex2, Bruker-AXS'
_exptl_crystal_colour colorless
_exptl_crystal_density_diffrn 1.870
_exptl_crystal_density_method 'not measured'
_exptl_crystal_description prism
_exptl_crystal_F_000 1856
_exptl_crystal_size_max 0.25
_exptl_crystal_size_mid 0.20
_exptl_crystal_size_min 0.10
_refine_diff_density_max 1.746
_refine_diff_density_min -1.046
_refine_diff_density_rms 0.169
_refine_ls_extinction_method none
_refine_ls_goodness_of_fit_ref 1.045
_refine_ls_hydrogen_treatment constr
_refine_ls_matrix_type full
_refine_ls_number_parameters 476
_refine_ls_number_reflns 8249
_refine_ls_number_restraints 0
_refine_ls_restrained_S_all 1.045
_refine_ls_R_factor_all 0.0775
_refine_ls_R_factor_gt 0.0498
_refine_ls_shift/su_max 0.042
_refine_ls_shift/su_mean 0.004
_refine_ls_structure_factor_coef Fsqd
_refine_ls_weighting_details 'calc w=1/[\s^2^(Fo^2^)+(0.0369P)^2^+2.3420P] where P=(Fo^2^+2Fc^2^)/3'
_refine_ls_weighting_scheme calc
_refine_ls_wR_factor_gt 0.1157
_refine_ls_wR_factor_ref 0.1292
_reflns_number_gt 5925
_reflns_number_total 8249
_reflns_threshold_expression >2sigma(I)
_cod_data_source_file c3ce41169a.txt
_cod_data_source_block Compound-7
_cod_original_cell_volume 3312.22(16)
_cod_original_sg_symbol_H-M 'P 21/n'
_cod_original_formula_sum 'C30 H29 Cd2 N5 O15.50'
_cod_database_code 7210447

loop_
_symmetry_equiv_pos_as_xyz
'x, y, z'
'-x+1/2, y+1/2, -z+1/2'
'-x, -y, -z'
'x-1/2, -y-1/2, z-1/2'

loop_
_atom_site_label
_atom_site_type_symbol
_atom_site_fract_x
_atom_site_fract_y
_atom_site_fract_z
_atom_site_U_iso_or_equiv
_atom_site_adp_type
_atom_site_occupancy
_atom_site_symmetry_multiplicity
_atom_site_calc_flag
_atom_site_refinement_flags
Cd1 Cd 0.12354(3) 0.36419(2) 1.27352(3) 0.01242(10) Uani 1 1 d .
Cd2 Cd 0.16716(3) 0.63025(2) 0.79338(3) 0.01287(10) Uani 1 1 d .
O1 O 0.2039(3) 0.4285(3) 0.4210(3) 0.0204(9) Uani 1 1 d .
O2 O 0.4350(3) 0.5740(2) 1.3016(3) 0.0186(8) Uani 1 1 d .
O3 O 0.2278(3) 0.5575(2) 0.9347(3) 0.0179(8) Uani 1 1 d .
N4 N 0.2320(4) 0.5412(3) 0.7144(3) 0.0180(10) Uani 1 1 d .
O5 O 0.4597(3) 0.4193(3) 0.7784(3) 0.0205(9) Uani 1 1 d .
O6 O 0.0681(3) 0.4951(3) 0.4227(3) 0.0213(9) Uani 1 1 d .
O7 O -0.1135(3) 0.2821(2) 1.1216(3) 0.0154(8) Uani 1 1 d .
O8 O 0.0923(3) 0.6900(2) 0.6461(3) 0.0183(8) Uani 1 1 d .
O9 O -0.0062(4) 0.6994(3) 0.2812(3) 0.0421(14) Uani 1 1 d .
O10 O 0.0981(4) 0.6246(3) 0.2408(3) 0.0278(10) Uani 1 1 d .
O11 O 0.0636(3) 0.2809(2) 1.3575(3) 0.0169(8) Uani 1 1 d .
O12 O 0.0885(3) 0.4856(3) 0.9171(3) 0.0254(10) Uani 1 1 d .
O13 O 0.0371(3) 0.3179(2) 1.1193(3) 0.0199(9) Uani 1 1 d .
O14 O -0.0181(3) 0.4454(2) 1.2473(3) 0.0144(7) Uani 1 1 d .
H14A H -0.0016 0.4662 1.3035 0.022 Uiso 1 1 d R
H14B H -0.0377 0.4759 1.1889 0.022 Uiso 1 1 d R
N1 N 0.2390(4) 0.7734(3) 0.1685(3) 0.0163(10) Uani 1 1 d .
N2 N 0.2040(4) 0.4528(3) 1.2113(3) 0.0151(9) Uani 1 1 d .
N3 N -0.1757(4) 0.7990(3) 0.3618(3) 0.0201(10) Uani 1 1 d .
C1 C 0.2918(4) 0.4901(3) 1.2694(4) 0.0175(11) Uani 1 1 d .
H16 H 0.3177 0.4838 1.3373 0.021 Uiso 1 1 calc R
C2 C 0.3466(4) 0.5379(3) 1.2332(4) 0.0157(11) Uani 1 1 d .
C3 C 0.5125(4) 0.3753(3) 0.7350(4) 0.0172(11) Uani 1 1 d .
H1 H 0.5632 0.3388 0.7833 0.021 Uiso 1 1 calc R
H2 H 0.4619 0.3423 0.6818 0.021 Uiso 1 1 calc R
C4 C 0.3101(4) 0.5461(3) 1.1345(4) 0.0152(11) Uani 1 1 d .
H15 H 0.3479 0.5766 1.1085 0.018 Uiso 1 1 calc R
C5 C 0.2182(4) 0.5095(3) 1.0745(4) 0.0165(11) Uani 1 1 d .
C6 C 0.1745(4) 0.5177(3) 0.9665(4) 0.0162(11) Uani 1 1 d .
C7 C 0.3234(4) 0.5047(4) 0.7618(4) 0.0188(12) Uani 1 1 d .
H5 H 0.3603 0.5130 0.8295 0.023 Uiso 1 1 calc R
C8 C 0.3673(4) 0.4553(4) 0.7177(4) 0.0180(11) Uani 1 1 d .
C9 C 0.3163(4) 0.4446(4) 0.6189(4) 0.0179(11) Uani 1 1 d .
H4 H 0.3468 0.4141 0.5858 0.021 Uiso 1 1 calc R
C10 C 0.2193(4) 0.4796(4) 0.5695(4) 0.0180(11) Uani 1 1 d .
C11 C 0.1592(4) 0.4670(3) 0.4618(4) 0.0164(11) Uani 1 1 d .
C12 C 0.1792(5) 0.5271(4) 0.6186(4) 0.0195(12) Uani 1 1 d .
H3 H 0.1126 0.5506 0.5840 0.023 Uiso 1 1 calc R
C14 C -0.0014(4) 0.7128(3) 0.6057(4) 0.0145(11) Uani 1 1 d .
C15 C -0.0438(4) 0.7354(4) 0.4997(4) 0.0185(12) Uani 1 1 d .
C16 C 0.0043(5) 0.7073(4) 0.4440(4) 0.0270(14) Uani 1 1 d .
H6 H 0.0663 0.6765 0.4720 0.032 Uiso 1 1 calc R
C17 C -0.0411(6) 0.7257(5) 0.3461(5) 0.0343(17) Uani 1 1 d .
C18 C 0.0899(5) 0.6569(4) 0.3202(4) 0.0242(13) Uani 1 1 d .
H10 H 0.1487 0.6935 0.3560 0.029 Uiso 1 1 calc R
H11 H 0.0894 0.6142 0.3645 0.029 Uiso 1 1 calc R
C19 C 0.1265(5) 0.6758(3) 0.1854(4) 0.0182(12) Uani 1 1 d .
C20 C 0.0737(4) 0.6672(3) 0.0859(4) 0.0164(11) Uani 1 1 d .
H9 H 0.0159 0.6321 0.0576 0.020 Uiso 1 1 calc R
C21 C 0.1081(4) 0.7115(3) 0.0290(4) 0.0148(11) Uani 1 1 d .
C22 C 0.1902(4) 0.7632(3) 0.0724(4) 0.0149(11) Uani 1 1 d .
H8 H 0.2135 0.7929 0.0329 0.018 Uiso 1 1 calc R
C23 C 0.2081(5) 0.7298(4) 0.2244(4) 0.0213(12) Uani 1 1 d .
H7 H 0.2431 0.7360 0.2925 0.026 Uiso 1 1 calc R
C24 C -0.0571(4) 0.2974(3) 1.0798(4) 0.0144(11) Uani 1 1 d .
C25 C -0.1283(5) 0.7737(4) 0.3089(4) 0.0312(16) Uani 1 1 d .
H13 H -0.1557 0.7894 0.2431 0.037 Uiso 1 1 calc R
C26 C -0.1353(4) 0.7790(3) 0.4554(4) 0.0160(11) Uani 1 1 d .
H12 H -0.1703 0.7951 0.4926 0.019 Uiso 1 1 calc R
C27 C 0.1670(4) 0.4627(3) 1.1159(4) 0.0162(11) Uani 1 1 d .
H14 H 0.1038 0.4371 1.0747 0.019 Uiso 1 1 calc R
C28 C 0.0708(7) 0.9165(6) 0.4465(8) 0.064(3) Uani 1 1 d .
H17 H 0.0206 0.9300 0.3806 0.096 Uiso 1 1 calc R
H20 H 0.1048 0.9655 0.4808 0.096 Uiso 1 1 calc R
H21 H 0.0345 0.8908 0.4803 0.096 Uiso 1 1 calc R
C29 C 0.1546(8) 0.8580(6) 0.4432(7) 0.059(3) Uani 1 1 d .
N30 N 0.2269(7) 0.8367(5) 0.5265(6) 0.064(2) Uani 1 1 d .
C31 C 0.3120(7) 0.7815(6) 0.5325(8) 0.070(3) Uani 1 1 d .
H19 H 0.3050 0.7708 0.4674 0.105 Uiso 1 1 calc R
H18 H 0.3070 0.7312 0.5628 0.105 Uiso 1 1 calc R
H23 H 0.3796 0.8065 0.5712 0.105 Uiso 1 1 calc R
O32 O 0.1553(5) 0.8357(3) 0.3663(4) 0.0520(15) Uani 1 1 d .
C33 C 0.2283(9) 0.8585(6) 0.6211(7) 0.066(3) Uani 1 1 d .
H33A H 0.1635 0.8861 0.6099 0.099 Uiso 1 1 calc R
H33B H 0.2875 0.8938 0.6568 0.099 Uiso 1 1 calc R
H33C H 0.2348 0.8098 0.6588 0.099 Uiso 1 1 calc R
O1S O -0.0139(8) 0.8673(6) 0.1828(7) 0.124(4) Uani 1 1 d .
H1SA H -0.0084 0.8820 0.1339 0.186 Uiso 1 1 d R
H1SB H 0.0366 0.8573 0.2378 0.186 Uiso 1 1 d R
O2S O 0.0052(15) 0.9167(12) 0.0196(14) 0.107(6) Uiso 0.50 1 d P

loop_
_atom_site_aniso_label
_atom_site_aniso_U_11
_atom_site_aniso_U_22
_atom_site_aniso_U_33
_atom_site_aniso_U_23
_atom_site_aniso_U_13
_atom_site_aniso_U_12
Cd1 0.01104(19) 0.0173(2) 0.00816(17) 0.00112(14) 0.00350(14) 0.00085(15)
Cd2 0.0111(2) 0.0185(2) 0.00801(17) -0.00032(14) 0.00324(14) -0.00054(15)
O1 0.017(2) 0.031(2) 0.0101(18) -0.0042(16) 0.0031(16) 0.0045(17)
O2 0.012(2) 0.027(2) 0.0126(18) -0.0014(16) 0.0020(16) -0.0030(16)
O3 0.017(2) 0.023(2) 0.0109(18) 0.0046(15) 0.0032(16) -0.0032(16)
N4 0.012(2) 0.028(3) 0.013(2) -0.0027(19) 0.0044(19) 0.001(2)
O5 0.012(2) 0.032(2) 0.0141(19) -0.0001(16) 0.0032(16) 0.0052(17)
O6 0.016(2) 0.032(2) 0.0135(19) -0.0046(17) 0.0034(16) 0.0086(18)
O7 0.018(2) 0.0160(19) 0.0135(18) -0.0024(15) 0.0086(16) -0.0032(16)
O8 0.016(2) 0.025(2) 0.0129(18) 0.0071(16) 0.0047(16) 0.0029(16)
O9 0.039(3) 0.067(4) 0.025(2) 0.009(2) 0.018(2) 0.024(3)
O10 0.033(3) 0.034(3) 0.021(2) -0.0024(18) 0.016(2) -0.012(2)
O11 0.019(2) 0.021(2) 0.0145(18) 0.0022(15) 0.0115(16) 0.0008(16)
O12 0.019(2) 0.036(3) 0.0136(19) 0.0038(17) 0.0006(17) -0.0131(19)
O13 0.017(2) 0.025(2) 0.0154(19) -0.0016(16) 0.0048(17) -0.0053(17)
O14 0.0126(18) 0.0187(19) 0.0082(16) 0.0009(14) 0.0010(14) -0.0003(16)
N1 0.014(2) 0.020(2) 0.016(2) -0.0036(18) 0.0076(19) -0.0057(19)
N2 0.013(2) 0.020(2) 0.012(2) 0.0012(17) 0.0041(18) -0.0023(18)
N3 0.020(3) 0.028(3) 0.014(2) 0.0040(19) 0.008(2) 0.005(2)
C1 0.017(3) 0.024(3) 0.009(2) 0.001(2) 0.003(2) 0.001(2)
C2 0.014(3) 0.016(3) 0.014(3) -0.004(2) 0.004(2) 0.003(2)
C3 0.015(3) 0.015(3) 0.019(3) -0.002(2) 0.004(2) -0.001(2)
C4 0.013(3) 0.018(3) 0.016(3) 0.002(2) 0.007(2) 0.001(2)
C5 0.015(3) 0.021(3) 0.011(2) 0.002(2) 0.004(2) 0.003(2)
C6 0.014(3) 0.020(3) 0.012(2) 0.004(2) 0.003(2) 0.000(2)
C7 0.015(3) 0.028(3) 0.010(2) -0.006(2) 0.003(2) 0.000(2)
C8 0.012(3) 0.025(3) 0.015(3) -0.002(2) 0.004(2) 0.000(2)
C9 0.009(3) 0.028(3) 0.015(3) -0.003(2) 0.003(2) 0.003(2)
C10 0.012(3) 0.028(3) 0.012(2) -0.003(2) 0.003(2) 0.001(2)
C11 0.016(3) 0.022(3) 0.011(2) -0.002(2) 0.005(2) -0.001(2)
C12 0.016(3) 0.029(3) 0.013(3) -0.002(2) 0.006(2) 0.004(2)
C14 0.015(3) 0.016(3) 0.011(2) -0.002(2) 0.004(2) -0.002(2)
C15 0.019(3) 0.024(3) 0.014(3) 0.005(2) 0.008(2) 0.000(2)
C16 0.021(3) 0.041(4) 0.022(3) 0.010(3) 0.012(3) 0.012(3)
C17 0.034(4) 0.054(5) 0.022(3) 0.009(3) 0.019(3) 0.015(3)
C18 0.024(3) 0.033(3) 0.017(3) 0.003(2) 0.010(3) 0.007(3)
C19 0.020(3) 0.022(3) 0.017(3) -0.001(2) 0.012(2) -0.002(2)
C20 0.014(3) 0.021(3) 0.016(3) -0.003(2) 0.008(2) -0.002(2)
C21 0.016(3) 0.017(3) 0.012(2) -0.002(2) 0.006(2) -0.001(2)
C22 0.016(3) 0.016(3) 0.015(3) 0.002(2) 0.009(2) 0.003(2)
C23 0.018(3) 0.034(3) 0.012(3) -0.003(2) 0.006(2) -0.005(3)
C24 0.017(3) 0.013(3) 0.011(2) -0.002(2) 0.005(2) 0.002(2)
C25 0.030(4) 0.051(4) 0.015(3) 0.011(3) 0.012(3) 0.018(3)
C26 0.014(3) 0.022(3) 0.013(3) 0.002(2) 0.007(2) 0.002(2)
C27 0.015(3) 0.018(3) 0.014(3) -0.001(2) 0.005(2) -0.003(2)
C28 0.046(6) 0.050(6) 0.104(8) 0.018(5) 0.040(6) 0.004(4)
C29 0.076(7) 0.053(6) 0.051(5) -0.007(4) 0.029(5) -0.027(5)
N30 0.066(6) 0.057(5) 0.065(5) -0.005(4) 0.026(5) -0.010(4)
C31 0.031(5) 0.069(7) 0.110(9) -0.029(6) 0.031(5) 0.003(5)
O32 0.064(4) 0.047(3) 0.049(3) -0.015(3) 0.029(3) -0.009(3)
C33 0.092(8) 0.062(6) 0.050(5) -0.005(5) 0.036(6) -0.008(6)
O1S 0.128(9) 0.099(7) 0.104(7) 0.027(6) 0.013(6) -0.023(6)

loop_
_atom_type_symbol
_atom_type_description
_atom_type_scat_dispersion_real
_atom_type_scat_dispersion_imag
_atom_type_scat_source
C C 0.0033 0.0016 'International Tables Vol C Tables 4.2.6.8 and 6.1.1.4'
H H 0.0000 0.0000 'International Tables Vol C Tables 4.2.6.8 and 6.1.1.4'
N N 0.0061 0.0033 'International Tables Vol C Tables 4.2.6.8 and 6.1.1.4'
O O 0.0106 0.0060 'International Tables Vol C Tables 4.2.6.8 and 6.1.1.4'
Cd Cd -0.8075 1.2024 'International Tables Vol C Tables 4.2.6.8 and 6.1.1.4'

loop_
_geom_angle_atom_site_label_1
_geom_angle_atom_site_label_2
_geom_angle_atom_site_label_3
_geom_angle
_geom_angle_site_symmetry_1
_geom_angle_site_symmetry_3
O13 Cd1 O11 102.37(14) . .
O13 Cd1 O1 172.10(15) . 1_556
O11 Cd1 O1 82.91(14) . 1_556
O13 Cd1 O14 89.04(14) . .
O11 Cd1 O14 86.64(13) . .
O1 Cd1 O14 85.39(13) 1_556 .
O13 Cd1 N2 85.85(15) . .
O11 Cd1 N2 171.41(15) . .
O1 Cd1 N2 89.18(15) 1_556 .
O14 Cd1 N2 96.09(15) . .
O13 Cd1 N1 99.23(16) . 2_546
O11 Cd1 N1 81.33(15) . 2_546
O1 Cd1 N1 87.31(15) 1_556 2_546
O14 Cd1 N1 166.61(14) . 2_546
N2 Cd1 N1 95.00(16) . 2_546
O8 Cd2 O3 172.93(14) . .
O8 Cd2 O7 99.10(14) . 3_567
O3 Cd2 O7 83.15(14) . 3_567
O8 Cd2 O14 89.64(13) . 3_567
O3 Cd2 O14 83.63(13) . 3_567
O7 Cd2 O14 90.35(13) 3_567 3_567
O8 Cd2 N3 99.65(16) . 4_676
O3 Cd2 N3 87.19(15) . 4_676
O7 Cd2 N3 85.13(15) 3_567 4_676
O14 Cd2 N3 170.20(14) 3_567 4_676
O8 Cd2 N4 83.28(15) . .
O3 Cd2 N4 94.78(15) . .
O7 Cd2 N4 176.57(15) 3_567 .
O14 Cd2 N4 92.14(15) 3_567 .
N3 Cd2 N4 92.05(17) 4_676 .
C11 O1 Cd1 126.0(4) . 1_554
C2 O2 C3 115.5(4) . 3_667
C6 O3 Cd2 127.1(4) . .
C7 N4 C12 117.6(5) . .
C7 N4 Cd2 121.3(3) . .
C12 N4 Cd2 121.1(4) . .
C8 O5 C3 117.2(4) . .
C24 O7 Cd2 127.4(3) . 3_567
C14 O8 Cd2 124.1(3) . .
C17 O9 C18 116.3(5) . .
C18 O10 C19 117.4(5) . .
C14 O11 Cd1 135.8(4) 3_567 .
C24 O13 Cd1 125.0(3) . .
Cd2 O14 Cd1 110.86(15) 3_567 .
Cd2 O14 H14A 107.9 3_567 .
Cd1 O14 H14A 103.0 . .
Cd2 O14 H14B 100.3 3_567 .
Cd1 O14 H14B 110.3 . .
H14A O14 H14B 124.3 . .
C23 N1 C22 118.7(5) . .
C23 N1 Cd1 124.6(4) . 2_556
C22 N1 Cd1 116.7(3) . 2_556
C1 N2 C27 118.9(5) . .
C1 N2 Cd1 120.7(3) . .
C27 N2 Cd1 120.2(4) . .
C25 N3 C26 118.8(5) . .
C25 N3 Cd2 121.9(4) . 4_575
C26 N3 Cd2 119.2(4) . 4_575
N2 C1 C2 121.8(5) . .
N2 C1 H16 119.1 . .
C2 C1 H16 119.1 . .
O2 C2 C4 125.0(5) . .
O2 C2 C1 115.7(5) . .
C4 C2 C1 119.3(5) . .
O2 C3 O5 111.3(4) 3_667 .
O2 C3 H1 109.4 3_667 .
O5 C3 H1 109.4 . .
O2 C3 H2 109.4 3_667 .
O5 C3 H2 109.4 . .
H1 C3 H2 108.0 . .
C5 C4 C2 119.0(5) . .
C5 C4 H15 120.5 . .
C2 C4 H15 120.5 . .
C4 C5 C27 118.6(5) . .
C4 C5 C6 120.9(5) . .
C27 C5 C6 120.5(5) . .
O12 C6 O3 126.3(5) . .
O12 C6 C5 117.1(5) . .
O3 C6 C5 116.6(5) . .
N4 C7 C8 123.4(5) . .
N4 C7 H5 118.3 . .
C8 C7 H5 118.3 . .
O5 C8 C7 115.7(5) . .
O5 C8 C9 125.3(5) . .
C7 C8 C9 119.0(5) . .
C8 C9 C10 118.0(5) . .
C8 C9 H4 121.0 . .
C10 C9 H4 121.0 . .
C12 C10 C9 119.8(5) . .
C12 C10 C11 120.5(5) . .
C9 C10 C11 119.7(5) . .
O1 C11 O6 126.7(5) . .
O1 C11 C10 116.9(5) . .
O6 C11 C10 116.4(5) . .
N4 C12 C10 122.0(5) . .
N4 C12 H3 119.0 . .
C10 C12 H3 119.0 . .
O11 C14 O8 127.7(5) 3_567 .
O11 C14 C15 115.9(5) 3_567 .
O8 C14 C15 116.4(5) . .
C26 C15 C16 119.1(5) . .
C26 C15 C14 120.4(5) . .
C16 C15 C14 120.3(5) . .
C17 C16 C15 118.1(6) . .
C17 C16 H6 121.0 . .
C15 C16 H6 121.0 . .
O9 C17 C25 115.8(6) . .
O9 C17 C16 125.0(6) . .
C25 C17 C16 119.3(6) . .
O10 C18 O9 105.0(5) . .
O10 C18 H10 110.7 . .
O9 C18 H10 110.8 . .
O10 C18 H11 110.7 . .
O9 C18 H11 110.7 . .
H10 C18 H11 108.8 . .
C23 C19 C20 119.6(5) . .
C23 C19 O10 123.5(5) . .
C20 C19 O10 116.7(5) . .
C19 C20 C21 117.9(5) . .
C19 C20 H9 121.0 . .
C21 C20 H9 121.0 . .
C22 C21 C20 119.4(5) . .
C22 C21 C24 119.7(5) . 3_566
C20 C21 C24 120.9(5) . 3_566
N1 C22 C21 122.5(5) . .
N1 C22 H8 118.8 . .
C21 C22 H8 118.8 . .
N1 C23 C19 121.8(5) . .
N1 C23 H7 119.1 . .
C19 C23 H7 119.1 . .
O7 C24 O13 126.7(5) . .
O7 C24 C21 116.1(5) . 3_566
O13 C24 C21 117.2(5) . 3_566
N3 C25 C17 122.6(6) . .
N3 C25 H13 118.7 . .
C17 C25 H13 118.7 . .
N3 C26 C15 122.0(5) . .
N3 C26 H12 119.0 . .
C15 C26 H12 119.0 . .
N2 C27 C5 122.3(5) . .
N2 C27 H14 118.8 . .
C5 C27 H14 118.8 . .
C29 C28 H17 109.5 . .
C29 C28 H20 109.5 . .
H17 C28 H20 109.5 . .
C29 C28 H21 109.5 . .
H17 C28 H21 109.5 . .
H20 C28 H21 109.5 . .
O32 C29 N30 121.7(11) . .
O32 C29 C28 122.8(10) . .
N30 C29 C28 115.4(9) . .
C29 N30 C33 124.3(9) . .
C29 N30 C31 120.3(9) . .
C33 N30 C31 115.2(9) . .
N30 C31 H19 109.5 . .
N30 C31 H18 109.5 . .
H19 C31 H18 109.4 . .
N30 C31 H23 109.5 . .
H19 C31 H23 109.4 . .
H18 C31 H23 109.4 . .
N30 C33 H33A 109.5 . .
N30 C33 H33B 109.5 . .
H33A C33 H33B 109.5 . .
N30 C33 H33C 109.5 . .
H33A C33 H33C 109.5 . .
H33B C33 H33C 109.5 . .
H1SA O1S H1SB 125.8 . .

loop_
_geom_bond_atom_site_label_1
_geom_bond_atom_site_label_2
_geom_bond_distance
_geom_bond_site_symmetry_2
Cd1 O13 2.281(4) .
Cd1 O11 2.305(4) .
Cd1 O1 2.315(4) 1_556
Cd1 O14 2.323(4) .
Cd1 N2 2.324(4) .
Cd1 N1 2.331(5) 2_546
Cd2 O8 2.274(4) .
Cd2 O3 2.307(4) .
Cd2 O7 2.308(4) 3_567
Cd2 O14 2.317(4) 3_567
Cd2 N3 2.342(5) 4_676
Cd2 N4 2.354(5) .
O1 C11 1.253(7) .
O1 Cd1 2.315(4) 1_554
O2 C2 1.381(7) .
O2 C3 1.402(7) 3_667
O3 C6 1.259(7) .
N4 C7 1.335(7) .
N4 C12 1.353(7) .
O5 C8 1.379(7) .
O5 C3 1.414(7) .
O6 C11 1.263(7) .
O7 C24 1.258(6) .
O7 Cd2 2.308(4) 3_567
O8 C14 1.263(7) .
O9 C17 1.371(8) .
O9 C18 1.425(8) .
O10 C18 1.388(7) .
O10 C19 1.389(7) .
O11 C14 1.251(6) 3_567
O12 C6 1.249(7) .
O13 C24 1.259(7) .
O14 Cd2 2.317(4) 3_567
O14 H14A 0.8637 .
O14 H14B 0.9631 .
N1 C23 1.341(7) .
N1 C22 1.344(7) .
N1 Cd1 2.331(4) 2_556
N2 C1 1.335(7) .
N2 C27 1.337(7) .
N3 C25 1.336(7) .
N3 C26 1.341(7) .
N3 Cd2 2.342(5) 4_575
C1 C2 1.395(8) .
C1 H16 0.9500 .
C2 C4 1.382(7) .
C3 O2 1.402(7) 3_667
C3 H1 0.9900 .
C3 H2 0.9900 .
C4 C5 1.377(8) .
C4 H15 0.9500 .
C5 C27 1.400(8) .
C5 C6 1.507(7) .
C7 C8 1.382(8) .
C7 H5 0.9500 .
C8 C9 1.382(7) .
C9 C10 1.387(8) .
C9 H4 0.9500 .
C10 C12 1.382(8) .
C10 C11 1.513(7) .
C12 H3 0.9500 .
C14 O11 1.251(6) 3_567
C14 C15 1.519(7) .
C15 C26 1.389(8) .
C15 C16 1.395(8) .
C16 C17 1.390(8) .
C16 H6 0.9500 .
C17 C25 1.379(9) .
C18 H10 0.9900 .
C18 H11 0.9900 .
C19 C23 1.386(8) .
C19 C20 1.389(8) .
C20 C21 1.391(7) .
C20 H9 0.9500 .
C21 C22 1.374(8) .
C21 C24 1.515(7) 3_566
C22 H8 0.9500 .
C23 H7 0.9500 .
C24 C21 1.515(7) 3_566
C25 H13 0.9500 .
C26 H12 0.9500 .
C27 H14 0.9500 .
C28 C29 1.566(14) .
C28 H17 0.9800 .
C28 H20 0.9800 .
C28 H21 0.9800 .
C29 O32 1.245(10) .
C29 N30 1.297(12) .
N30 C33 1.493(12) .
N30 C31 1.498(12) .
C31 H19 0.9803 .
C31 H18 0.9803 .
C31 H23 0.9803 .
C33 H33A 0.9800 .
C33 H33B 0.9800 .
C33 H33C 0.9800 .
O1S H1SA 0.8281 .
O1S H1SB 0.8552 .

loop_
_geom_hbond_atom_site_label_D
_geom_hbond_atom_site_label_H
_geom_hbond_atom_site_label_A
_geom_hbond_distance_DH
_geom_hbond_distance_HA
_geom_hbond_distance_DA
_geom_hbond_angle_DHA
_geom_hbond_site_symmetry_A
O14 H14A O6 0.86 1.73 2.567(5) 162 1_556
O14 H14B O12 0.96 1.60 2.555(5) 169 3_567
O1S H1SA O2S 0.83 1.94 2.77(2) 180 .
O1S H1SB O32 0.86 2.00 2.854(11) 179 .

loop_
_geom_torsion_atom_site_label_1
_geom_torsion_atom_site_label_2
_geom_torsion_atom_site_label_3
_geom_torsion_atom_site_label_4
_geom_torsion
_geom_torsion_site_symmetry_1
_geom_torsion_site_symmetry_4
C27 N2 C1 C2 -1.0(8) . .
Cd1 N2 C1 C2 174.2(4) . .
C3 O2 C2 C4 2.4(8) 3_667 .
C3 O2 C2 C1 -177.4(5) 3_667 .
N2 C1 C2 O2 178.8(5) . .
N2 C1 C2 C4 -1.0(8) . .
C8 O5 C3 O2 77.3(6) . 3_667
O2 C2 C4 C5 -177.2(5) . .
C1 C2 C4 C5 2.7(8) . .
C2 C4 C5 C27 -2.3(8) . .
C2 C4 C5 C6 179.1(5) . .
Cd2 O3 C6 O12 27.8(9) . .
Cd2 O3 C6 C5 -151.0(4) . .
C4 C5 C6 O12 -176.9(5) . .
C27 C5 C6 O12 4.5(8) . .
C4 C5 C6 O3 2.0(8) . .
C27 C5 C6 O3 -176.5(5) . .
C12 N4 C7 C8 1.6(9) . .
Cd2 N4 C7 C8 -176.4(4) . .
C3 O5 C8 C7 -173.4(5) . .
C3 O5 C8 C9 7.7(8) . .
N4 C7 C8 O5 -176.8(5) . .
N4 C7 C8 C9 2.1(9) . .
O5 C8 C9 C10 174.3(5) . .
C7 C8 C9 C10 -4.5(9) . .
C8 C9 C10 C12 3.4(9) . .
C8 C9 C10 C11 -177.9(5) . .
Cd1 O1 C11 O6 -18.8(9) 1_554 .
Cd1 O1 C11 C10 159.5(4) 1_554 .
C12 C10 C11 O1 174.5(6) . .
C9 C10 C11 O1 -4.1(8) . .
C12 C10 C11 O6 -7.0(8) . .
C9 C10 C11 O6 174.4(5) . .
C7 N4 C12 C10 -2.8(9) . .
Cd2 N4 C12 C10 175.2(4) . .
C9 C10 C12 N4 0.2(9) . .
C11 C10 C12 N4 -178.4(5) . .
Cd2 O8 C14 O11 12.3(8) . 3_567
Cd2 O8 C14 C15 -167.6(4) . .
O11 C14 C15 C26 15.8(8) 3_567 .
O8 C14 C15 C26 -164.2(5) . .
O11 C14 C15 C16 -159.1(6) 3_567 .
O8 C14 C15 C16 20.8(8) . .
C26 C15 C16 C17 1.2(10) . .
C14 C15 C16 C17 176.2(6) . .
C18 O9 C17 C25 173.5(7) . .
C18 O9 C17 C16 -6.8(11) . .
C15 C16 C17 O9 -176.7(7) . .
C15 C16 C17 C25 3.0(11) . .
C19 O10 C18 O9 76.6(6) . .
C17 O9 C18 O10 169.3(6) . .
C18 O10 C19 C23 46.4(8) . .
C18 O10 C19 C20 -138.3(5) . .
C23 C19 C20 C21 2.4(8) . .
O10 C19 C20 C21 -173.1(5) . .
C19 C20 C21 C22 -1.6(8) . .
C19 C20 C21 C24 177.4(5) . 3_566
C23 N1 C22 C21 2.0(8) . .
Cd1 N1 C22 C21 -180.0(4) 2_556 .
C20 C21 C22 N1 -0.5(8) . .
C24 C21 C22 N1 -179.6(5) 3_566 .
C22 N1 C23 C19 -1.2(9) . .
Cd1 N1 C23 C19 -179.1(4) 2_556 .
C20 C19 C23 N1 -1.0(9) . .
O10 C19 C23 N1 174.2(5) . .
Cd2 O7 C24 O13 66.0(7) 3_567 .
Cd2 O7 C24 C21 -115.2(4) 3_567 3_566
Cd1 O13 C24 O7 -16.4(8) . .
Cd1 O13 C24 C21 164.8(3) . 3_566
C26 N3 C25 C17 2.1(11) . .
Cd2 N3 C25 C17 -173.8(6) 4_575 .
O9 C17 C25 N3 174.9(7) . .
C16 C17 C25 N3 -4.8(12) . .
C25 N3 C26 C15 2.4(9) . .
Cd2 N3 C26 C15 178.4(4) 4_575 .
C16 C15 C26 N3 -4.0(9) . .
C14 C15 C26 N3 -179.1(5) . .
C1 N2 C27 C5 1.3(8) . .
Cd1 N2 C27 C5 -173.8(4) . .
C4 C5 C27 N2 0.3(9) . .
C6 C5 C27 N2 178.9(5) . .
O32 C29 N30 C33 -177.3(8) . .
C28 C29 N30 C33 5.7(13) . .
O32 C29 N30 C31 -2.4(14) . .
C28 C29 N30 C31 -179.4(8) . .
N2 O2 O5 N4 65.22(14) . .
N1 O10 O9 N3 -160(2) . .
